data_1550557
loop_
_publ_author_name
'Lu, Connie'
'Ramirez, Bianca L.'
'Sharma, Prachi'
'Eisenhart, Reed'
'Gagliardi, Laura'

_publ_section_title
;
 Bimetallic nickel-lutetium complexes: Tuning the properties and catalytic
 hydrogenation activity of the Ni site by varying the Lu coordination
 environment
;
_journal_name_full 'Chemical Science'
_journal_paper_doi 10.1039/C8SC04712J
_journal_year 2019
_chemical_formula_moiety 'C39 H63 Lu N3 P3'
_chemical_formula_sum 'C39 H63 Lu N3 P3'
_chemical_formula_weight 841.80
_chemical_name_common 17076_Complex-1
_chemical_name_systematic Lu(iPr2PCH2NPh)3
_chemical_properties_physical Air-sensitive,Moisture-sensitive
_space_group_crystal_system triclinic
_space_group_IT_number 2
_space_group_name_Hall '-P 1'
_space_group_name_H-M_alt 'P -1'
_symmetry_space_group_name_Hall '-P 1'
_symmetry_space_group_name_H-M 'P -1'
_atom_sites_solution_hydrogens geom
_audit_creation_method SHELXL-2014/7
_audit_update_record
;
2018-09-27 deposited with the CCDC.
2019-02-04 downloaded from the CCDC.
;
_cell_angle_alpha 90.3090(10)
_cell_angle_beta 91.0120(10)
_cell_angle_gamma 112.4100(10)
_cell_formula_units_Z 2
_cell_length_a 10.6585(3)
_cell_length_b 11.7628(4)
_cell_length_c 17.3425(6)
_cell_measurement_reflns_used 9762
_cell_measurement_temperature 123(2)
_cell_measurement_theta_max 30.37
_cell_measurement_theta_min 2.35
_cell_volume 2009.60(11)
_computing_cell_refinement 'SAINT, Bruker'
_computing_data_collection 'APEX3, Bruker'
_computing_data_reduction 'Bruker SAINT'
_computing_molecular_graphics 'Shelxle-(Rev. 712) (Huebschle, C. B., 2011)'
_computing_structure_refinement 'SHELXL-2016/6 (Sheldrick, 2016)'
_computing_structure_solution 'SHELXT 2014/5 (Sheldrick, 2014)'
_diffrn_ambient_temperature 123(2)
_diffrn_measured_fraction_theta_full 0.999
_diffrn_measured_fraction_theta_max 0.995
_diffrn_measurement_device_type 'Bruker Photon-II CMOS'
_diffrn_measurement_method '\f and \w scans'
_diffrn_radiation_type MoK\a
_diffrn_radiation_wavelength 0.71073
_diffrn_reflns_av_R_equivalents 0.0398
_diffrn_reflns_av_unetI/netI 0.0497
_diffrn_reflns_Laue_measured_fraction_full 0.999
_diffrn_reflns_Laue_measured_fraction_max 0.995
_diffrn_reflns_limit_h_max 15
_diffrn_reflns_limit_h_min -15
_diffrn_reflns_limit_k_max 15
_diffrn_reflns_limit_k_min -16
_diffrn_reflns_limit_l_max 24
_diffrn_reflns_limit_l_min -24
_diffrn_reflns_number 37888
_diffrn_reflns_point_group_measured_fraction_full 0.999
_diffrn_reflns_point_group_measured_fraction_max 0.995
_diffrn_reflns_theta_full 25.242
_diffrn_reflns_theta_max 30.536
_diffrn_reflns_theta_min 2.197
_diffrn_source micro
_exptl_absorpt_coefficient_mu 2.605
_exptl_absorpt_correction_type multi-scan
_exptl_absorpt_process_details 'SADABS, R. Blessing, 1995'
_exptl_crystal_colour colorless
_exptl_crystal_density_diffrn 1.391
_exptl_crystal_density_meas ?
_exptl_crystal_description plate
_exptl_crystal_F_000 868
_exptl_crystal_recrystallization_method 'Re-crystallisation from solvent: toluene/hexanes'
_exptl_crystal_size_max 0.020
_exptl_crystal_size_mid 0.020
_exptl_crystal_size_min 0.010
_exptl_transmission_factor_max 0.7461
_exptl_transmission_factor_min 0.601
_refine_diff_density_max 0.821
_refine_diff_density_min -0.799
_refine_diff_density_rms 0.111
_refine_ls_extinction_method none
_refine_ls_goodness_of_fit_ref 1.012
_refine_ls_hydrogen_treatment constr
_refine_ls_matrix_type full
_refine_ls_number_parameters 427
_refine_ls_number_reflns 12242
_refine_ls_number_restraints 0
_refine_ls_restrained_S_all 1.012
_refine_ls_R_factor_all 0.0392
_refine_ls_R_factor_gt 0.0289
_refine_ls_shift/su_max 0.002
_refine_ls_shift/su_mean 0.000
_refine_ls_structure_factor_coef Fsqd
_refine_ls_weighting_details 'w=1/[\s^2^(Fo^2^)+(0.0150P)^2^+0.7649P] where P=(Fo^2^+2Fc^2^)/3'
_refine_ls_weighting_scheme calc
_refine_ls_wR_factor_gt 0.0488
_refine_ls_wR_factor_ref 0.0511
_reflns_Friedel_coverage 0.000
_reflns_number_gt 10582
_reflns_number_total 12243
_reflns_threshold_expression 'I > 2\s(I)'
_cod_data_source_file c8sc04712j3.cif
_cod_data_source_block 17076_Complex-1
_cod_depositor_comments
;
The following automatic conversions were performed:

'_exptl_absorpt_correction_type' value 'Multi-scan' changed to
'multi-scan' according to
/home/data/users/saulius/crontab/automatic-downloads/rss-feeds/RSC/lib/dictionaries/cif_core.dic
dictionary named 'cif_core.dic' version 2.4.2 from 2011-04-26.

'_exptl_crystal_density_meas' value 'not measured' was changed to '?'
- the value is perceived as not measured.

Automatic conversion script
Id: cif_fix_values 4973 2017-02-22 13:04:09Z antanas 
;
_cod_database_code 1550557
_shelx_shelxl_version_number 2014/7
_shelx_space_group_comment
;
The symmetry employed for this shelxl refinement is uniquely defined
by the following loop, which should always be used as a source of
symmetry information in preference to the above space-group names.
They are only intended as comments.
;
_shelx_estimated_absorpt_t_min 0.950
_shelx_estimated_absorpt_t_max 0.974

loop_
_space_group_symop_operation_xyz
'x, y, z'
'-x, -y, -z'

loop_
_atom_site_label
_atom_site_type_symbol
_atom_site_fract_x
_atom_site_fract_y
_atom_site_fract_z
_atom_site_U_iso_or_equiv
_atom_site_adp_type
_atom_site_occupancy
_atom_site_site_symmetry_order
_atom_site_calc_flag
_atom_site_refinement_flags_posn
_atom_site_refinement_flags_adp
Lu1 Lu 0.73630(2) 0.54109(2) 0.24977(2) 0.01359(3) Uani 1 1 d . .
P1 P 0.93296(6) 0.70717(5) 0.14252(3) 0.01750(12) Uani 1 1 d . .
P2 P 0.54500(6) 0.65807(5) 0.22603(3) 0.01672(11) Uani 1 1 d . .
P3 P 0.83721(6) 0.67109(5) 0.39724(3) 0.01570(11) Uani 1 1 d . .
N1 N 0.91655(18) 0.50319(16) 0.21559(11) 0.0173(4) Uani 1 1 d . .
N2 N 0.56895(18) 0.45859(16) 0.16328(11) 0.0175(4) Uani 1 1 d . .
N3 N 0.65873(18) 0.44444(15) 0.35937(10) 0.0158(4) Uani 1 1 d . .
C1 C 0.9538(2) 0.40484(19) 0.23442(13) 0.0172(4) Uani 1 1 d . .
C2 C 0.8642(2) 0.3080(2) 0.27771(15) 0.0273(6) Uani 1 1 d . .
H2 H 0.781131 0.312191 0.293393 0.033 Uiso 1 1 calc R U
C3 C 0.8929(3) 0.2074(2) 0.29815(16) 0.0309(6) Uani 1 1 d . .
H3 H 0.829714 0.144018 0.327529 0.037 Uiso 1 1 calc R U
C4 C 1.0130(3) 0.1976(2) 0.27631(15) 0.0287(6) Uani 1 1 d . .
H4 H 1.033150 0.128430 0.290508 0.034 Uiso 1 1 calc R U
C5 C 1.1024(3) 0.2908(2) 0.23351(15) 0.0273(5) Uani 1 1 d . .
H5 H 1.184790 0.285130 0.217850 0.033 Uiso 1 1 calc R U
C6 C 1.0748(2) 0.3932(2) 0.21268(13) 0.0199(5) Uani 1 1 d . .
H6 H 1.138696 0.456080 0.183337 0.024 Uiso 1 1 calc R U
C7 C 1.0151(2) 0.5990(2) 0.16945(14) 0.0208(5) Uani 1 1 d . .
H7A H 1.037671 0.562591 0.122716 0.025 Uiso 1 1 calc R U
H7B H 1.099640 0.642209 0.199877 0.025 Uiso 1 1 calc R U
C8 C 1.0653(2) 0.8623(2) 0.15691(14) 0.0239(5) Uani 1 1 d . .
H8 H 1.149354 0.865772 0.130547 0.029 Uiso 1 1 calc R U
C9 C 1.0977(3) 0.8878(2) 0.24305(15) 0.0351(6) Uani 1 1 d . .
H9A H 1.166913 0.970798 0.250520 0.053 Uiso 1 1 calc R U
H9B H 1.131865 0.827525 0.263922 0.053 Uiso 1 1 calc R U
H9C H 1.015196 0.881311 0.269899 0.053 Uiso 1 1 calc R U
C10 C 1.0190(3) 0.9593(2) 0.12169(16) 0.0341(6) Uani 1 1 d . .
H10A H 1.088374 1.041466 0.131988 0.051 Uiso 1 1 calc R U
H10B H 0.933416 0.953315 0.144687 0.051 Uiso 1 1 calc R U
H10C H 1.005649 0.945348 0.065862 0.051 Uiso 1 1 calc R U
C11 C 0.9131(2) 0.6897(2) 0.03618(13) 0.0236(5) Uani 1 1 d . .
H11 H 0.864325 0.742983 0.018615 0.028 Uiso 1 1 calc R U
C12 C 0.8215(3) 0.5572(2) 0.01546(14) 0.0294(6) Uani 1 1 d . .
H12A H 0.809519 0.548161 -0.040701 0.044 Uiso 1 1 calc R U
H12B H 0.732922 0.536984 0.039139 0.044 Uiso 1 1 calc R U
H12C H 0.863366 0.501420 0.034647 0.044 Uiso 1 1 calc R U
C13 C 1.0474(3) 0.7315(2) -0.00700(15) 0.0317(6) Uani 1 1 d . .
H13A H 1.028429 0.718045 -0.062529 0.048 Uiso 1 1 calc R U
H13B H 1.100389 0.683995 0.010568 0.048 Uiso 1 1 calc R U
H13C H 1.099144 0.819145 0.003399 0.048 Uiso 1 1 calc R U
C14 C 0.5257(2) 0.3488(2) 0.12160(12) 0.0172(4) Uani 1 1 d . .
C15 C 0.6119(2) 0.2825(2) 0.11823(14) 0.0240(5) Uani 1 1 d . .
H15 H 0.701117 0.318371 0.139842 0.029 Uiso 1 1 calc R U
C16 C 0.5701(3) 0.1678(2) 0.08459(15) 0.0291(6) Uani 1 1 d . .
H16 H 0.629968 0.125211 0.084261 0.035 Uiso 1 1 calc R U
C17 C 0.4405(3) 0.1128(2) 0.05078(15) 0.0282(6) Uani 1 1 d . .
H17 H 0.410723 0.032493 0.028777 0.034 Uiso 1 1 calc R U
C18 C 0.3574(2) 0.1780(2) 0.05020(14) 0.0253(5) Uani 1 1 d . .
H18 H 0.270002 0.142910 0.026210 0.030 Uiso 1 1 calc R U
C19 C 0.3987(2) 0.2943(2) 0.08402(13) 0.0224(5) Uani 1 1 d . .
H19 H 0.339790 0.337802 0.081656 0.027 Uiso 1 1 calc R U
C20 C 0.4747(2) 0.5223(2) 0.16081(14) 0.0227(5) Uani 1 1 d . .
H20A H 0.384005 0.466955 0.178020 0.027 Uiso 1 1 calc R U
H20B H 0.465566 0.548426 0.107551 0.027 Uiso 1 1 calc R U
C21 C 0.5600(3) 0.7864(2) 0.16117(15) 0.0268(5) Uani 1 1 d . .
H21 H 0.607523 0.773775 0.114655 0.032 Uiso 1 1 calc R U
C22 C 0.6510(3) 0.9114(2) 0.19505(18) 0.0412(7) Uani 1 1 d . .
H22A H 0.677589 0.972360 0.153943 0.062 Uiso 1 1 calc R U
H22B H 0.732446 0.905335 0.218663 0.062 Uiso 1 1 calc R U
H22C H 0.601562 0.936734 0.234289 0.062 Uiso 1 1 calc R U
C23 C 0.4232(3) 0.7847(3) 0.13138(16) 0.0356(7) Uani 1 1 d . .
H23A H 0.438362 0.846119 0.090950 0.053 Uiso 1 1 calc R U
H23B H 0.374966 0.803906 0.173945 0.053 Uiso 1 1 calc R U
H23C H 0.368643 0.702918 0.110170 0.053 Uiso 1 1 calc R U
C24 C 0.4012(2) 0.6390(2) 0.28990(13) 0.0188(5) Uani 1 1 d . .
H24 H 0.317667 0.620005 0.256862 0.023 Uiso 1 1 calc R U
C25 C 0.4234(3) 0.7558(2) 0.33667(14) 0.0244(5) Uani 1 1 d . .
H25A H 0.421957 0.820709 0.301899 0.037 Uiso 1 1 calc R U
H25B H 0.511491 0.782691 0.363897 0.037 Uiso 1 1 calc R U
H25C H 0.351078 0.738942 0.374214 0.037 Uiso 1 1 calc R U
C26 C 0.3788(2) 0.5299(2) 0.34318(15) 0.0266(5) Uani 1 1 d . .
H26A H 0.370942 0.457418 0.312278 0.040 Uiso 1 1 calc R U
H26B H 0.295235 0.512604 0.371839 0.040 Uiso 1 1 calc R U
H26C H 0.455897 0.549905 0.379515 0.040 Uiso 1 1 calc R U
C27 C 0.5792(2) 0.32201(18) 0.37381(13) 0.0150(4) Uani 1 1 d . .
C28 C 0.5139(2) 0.2433(2) 0.31175(14) 0.0228(5) Uani 1 1 d . .
H28 H 0.516889 0.277165 0.261879 0.027 Uiso 1 1 calc R U
C29 C 0.4457(2) 0.1187(2) 0.32086(15) 0.0264(5) Uani 1 1 d . .
H29 H 0.405044 0.068162 0.277174 0.032 Uiso 1 1 calc R U
C30 C 0.4356(2) 0.0663(2) 0.39295(15) 0.0259(5) Uani 1 1 d . .
H30 H 0.389721 -0.019870 0.399142 0.031 Uiso 1 1 calc R U
C31 C 0.4936(2) 0.1420(2) 0.45542(15) 0.0242(5) Uani 1 1 d . .
H31 H 0.485588 0.107390 0.505351 0.029 Uiso 1 1 calc R U
C32 C 0.5637(2) 0.2678(2) 0.44717(13) 0.0191(5) Uani 1 1 d . .
H32 H 0.601676 0.317798 0.491466 0.023 Uiso 1 1 calc R U
C33 C 0.7179(2) 0.51811(19) 0.42831(13) 0.0191(5) Uani 1 1 d . .
H33A H 0.766756 0.477583 0.459876 0.023 Uiso 1 1 calc R U
H33B H 0.645638 0.527135 0.459839 0.023 Uiso 1 1 calc R U
C34 C 0.7755(2) 0.7761(2) 0.44988(13) 0.0199(5) Uani 1 1 d . .
H34 H 0.674746 0.741972 0.441442 0.024 Uiso 1 1 calc R U
C35 C 0.8268(3) 0.9047(2) 0.41544(15) 0.0290(6) Uani 1 1 d . .
H35A H 0.807989 0.898219 0.359721 0.043 Uiso 1 1 calc R U
H35B H 0.924830 0.945119 0.425119 0.043 Uiso 1 1 calc R U
H35C H 0.780474 0.953120 0.439389 0.043 Uiso 1 1 calc R U
C36 C 0.7985(3) 0.7789(2) 0.53751(14) 0.0268(5) Uani 1 1 d . .
H36A H 0.896120 0.814607 0.549503 0.040 Uiso 1 1 calc R U
H36B H 0.759766 0.694916 0.557222 0.040 Uiso 1 1 calc R U
H36C H 0.754365 0.828889 0.561803 0.040 Uiso 1 1 calc R U
C37 C 0.9959(2) 0.6785(2) 0.44710(13) 0.0195(5) Uani 1 1 d . .
H37 H 0.973235 0.651832 0.501495 0.023 Uiso 1 1 calc R U
C38 C 1.1086(2) 0.8069(2) 0.44967(15) 0.0266(5) Uani 1 1 d . .
H38A H 1.133533 0.835007 0.396957 0.040 Uiso 1 1 calc R U
H38B H 1.188093 0.803964 0.477495 0.040 Uiso 1 1 calc R U
H38C H 1.076328 0.864078 0.476206 0.040 Uiso 1 1 calc R U
C39 C 1.0448(2) 0.5866(2) 0.40835(15) 0.0260(5) Uani 1 1 d . .
H39A H 0.971465 0.504980 0.407367 0.039 Uiso 1 1 calc R U
H39B H 1.123096 0.583366 0.437328 0.039 Uiso 1 1 calc R U
H39C H 1.071229 0.612468 0.355447 0.039 Uiso 1 1 calc R U

loop_
_atom_site_aniso_label
_atom_site_aniso_U_11
_atom_site_aniso_U_22
_atom_site_aniso_U_33
_atom_site_aniso_U_23
_atom_site_aniso_U_13
_atom_site_aniso_U_12
Lu1 0.01354(4) 0.01296(4) 0.01453(5) -0.00062(3) -0.00004(3) 0.00536(3)
P1 0.0193(3) 0.0178(3) 0.0169(3) 0.0019(2) 0.0023(2) 0.0086(2)
P2 0.0187(3) 0.0173(3) 0.0166(3) -0.0006(2) 0.0009(2) 0.0095(2)
P3 0.0162(3) 0.0124(3) 0.0163(3) -0.0009(2) -0.0023(2) 0.0031(2)
N1 0.0159(9) 0.0171(9) 0.0194(10) 0.0019(7) 0.0021(8) 0.0069(7)
N2 0.0178(9) 0.0183(9) 0.0181(10) -0.0032(7) -0.0008(8) 0.0089(7)
N3 0.0167(9) 0.0126(8) 0.0155(9) -0.0015(7) -0.0027(7) 0.0030(7)
C1 0.0172(10) 0.0178(11) 0.0174(11) -0.0030(8) -0.0015(9) 0.0077(8)
C2 0.0247(12) 0.0233(12) 0.0382(15) 0.0040(11) 0.0074(11) 0.0135(10)
C3 0.0348(14) 0.0216(13) 0.0382(16) 0.0069(11) 0.0069(12) 0.0125(11)
C4 0.0368(14) 0.0205(12) 0.0345(15) 0.0002(10) -0.0026(12) 0.0173(11)
C5 0.0266(13) 0.0266(13) 0.0343(15) -0.0038(11) -0.0019(11) 0.0167(10)
C6 0.0203(11) 0.0211(11) 0.0188(12) -0.0012(9) -0.0019(9) 0.0085(9)
C7 0.0197(11) 0.0247(12) 0.0217(12) 0.0049(10) 0.0033(9) 0.0125(9)
C8 0.0219(12) 0.0218(12) 0.0255(13) -0.0001(10) 0.0050(10) 0.0054(9)
C9 0.0340(15) 0.0315(14) 0.0317(15) -0.0076(12) -0.0025(12) 0.0037(11)
C10 0.0390(15) 0.0233(13) 0.0392(16) 0.0065(12) 0.0117(13) 0.0105(11)
C11 0.0297(13) 0.0273(13) 0.0163(12) 0.0019(10) 0.0012(10) 0.0138(10)
C12 0.0356(14) 0.0310(14) 0.0193(13) -0.0049(10) 0.0002(11) 0.0101(11)
C13 0.0358(15) 0.0388(15) 0.0203(13) 0.0007(11) 0.0073(11) 0.0136(12)
C14 0.0187(11) 0.0191(11) 0.0138(11) -0.0008(8) 0.0005(9) 0.0073(8)
C15 0.0249(12) 0.0262(12) 0.0242(13) -0.0061(10) -0.0065(10) 0.0138(10)
C16 0.0373(15) 0.0259(13) 0.0307(14) -0.0043(11) -0.0045(12) 0.0197(11)
C17 0.0361(14) 0.0193(12) 0.0269(14) -0.0056(10) -0.0031(11) 0.0082(10)
C18 0.0222(12) 0.0257(12) 0.0246(13) -0.0066(10) -0.0026(10) 0.0057(9)
C19 0.0216(12) 0.0263(12) 0.0208(12) -0.0036(10) -0.0014(10) 0.0111(9)
C20 0.0215(12) 0.0270(12) 0.0234(13) -0.0067(10) -0.0031(10) 0.0138(9)
C21 0.0297(13) 0.0321(14) 0.0240(13) 0.0097(11) 0.0048(11) 0.0174(11)
C22 0.0418(17) 0.0281(15) 0.054(2) 0.0170(14) 0.0108(15) 0.0136(12)
C23 0.0405(16) 0.0454(17) 0.0298(15) 0.0141(13) 0.0023(13) 0.0260(13)
C24 0.0179(11) 0.0199(11) 0.0206(12) 0.0002(9) 0.0012(9) 0.0095(8)
C25 0.0286(13) 0.0261(12) 0.0228(13) -0.0035(10) 0.0035(10) 0.0152(10)
C26 0.0266(13) 0.0284(13) 0.0274(14) 0.0077(11) 0.0067(11) 0.0130(10)
C27 0.0124(10) 0.0124(10) 0.0190(11) -0.0013(8) 0.0017(8) 0.0035(7)
C28 0.0238(12) 0.0196(11) 0.0195(12) -0.0011(9) 0.0015(10) 0.0022(9)
C29 0.0248(12) 0.0197(12) 0.0284(14) -0.0058(10) 0.0029(11) 0.0015(9)
C30 0.0251(12) 0.0129(11) 0.0361(15) -0.0016(10) 0.0079(11) 0.0028(9)
C31 0.0265(12) 0.0161(11) 0.0284(14) 0.0051(10) 0.0070(11) 0.0061(9)
C32 0.0194(11) 0.0177(11) 0.0184(11) -0.0009(9) 0.0000(9) 0.0049(8)
C33 0.0217(11) 0.0151(10) 0.0175(11) 0.0013(8) -0.0012(9) 0.0037(8)
C34 0.0183(11) 0.0173(11) 0.0237(12) -0.0031(9) 0.0002(9) 0.0063(8)
C35 0.0381(15) 0.0186(12) 0.0316(14) -0.0027(10) -0.0023(12) 0.0124(10)
C36 0.0297(13) 0.0293(13) 0.0216(13) -0.0051(10) 0.0012(11) 0.0118(10)
C37 0.0191(11) 0.0198(11) 0.0182(11) -0.0010(9) -0.0050(9) 0.0063(8)
C38 0.0180(11) 0.0298(13) 0.0266(14) -0.0028(10) -0.0055(10) 0.0035(9)
C39 0.0237(12) 0.0297(13) 0.0283(14) -0.0008(11) -0.0050(10) 0.0147(10)

loop_
_atom_type_symbol
_atom_type_description
_atom_type_scat_dispersion_real
_atom_type_scat_dispersion_imag
_atom_type_scat_source
C C 0.0033 0.0016 'International Tables Vol C Tables 4.2.6.8 and 6.1.1.4'
H H 0.0000 0.0000 'International Tables Vol C Tables 4.2.6.8 and 6.1.1.4'
Lu Lu -0.4720 5.8584 'International Tables Vol C Tables 4.2.6.8 and 6.1.1.4'
N N 0.0061 0.0033 'International Tables Vol C Tables 4.2.6.8 and 6.1.1.4'
P P 0.1023 0.0942 'International Tables Vol C Tables 4.2.6.8 and 6.1.1.4'

loop_
_geom_angle_atom_site_label_1
_geom_angle_atom_site_label_2
_geom_angle_atom_site_label_3
_geom_angle
N1 Lu1 N2 109.79(7)
N1 Lu1 N3 108.75(6)
N2 Lu1 N3 105.39(6)
N1 Lu1 P2 151.69(5)
N2 Lu1 P2 61.71(5)
N3 Lu1 P2 99.54(5)
N1 Lu1 P3 99.99(5)
N2 Lu1 P3 150.10(5)
N3 Lu1 P3 60.88(5)
P2 Lu1 P3 92.924(17)
N1 Lu1 P1 60.09(5)
N2 Lu1 P1 96.45(5)
N3 Lu1 P1 158.01(5)
P2 Lu1 P1 92.922(16)
P3 Lu1 P1 100.680(16)
C8 P1 C11 103.71(11)
C8 P1 C7 105.48(11)
C11 P1 C7 103.47(11)
C8 P1 Lu1 131.38(8)
C11 P1 Lu1 123.04(8)
C7 P1 Lu1 77.78(7)
C21 P2 C24 106.62(11)
C21 P2 C20 102.53(12)
C24 P2 C20 102.67(11)
C21 P2 Lu1 127.92(8)
C24 P2 Lu1 124.28(7)
C20 P2 Lu1 78.18(7)
C34 P3 C33 102.02(10)
C34 P3 C37 107.17(11)
C33 P3 C37 100.51(10)
C34 P3 Lu1 128.44(8)
C33 P3 Lu1 77.34(7)
C37 P3 Lu1 123.84(8)
C1 N1 C7 114.92(17)
C1 N1 Lu1 129.88(13)
C7 N1 Lu1 115.12(13)
C14 N2 C20 114.63(18)
C14 N2 Lu1 131.91(14)
C20 N2 Lu1 112.48(14)
C27 N3 C33 114.27(17)
C27 N3 Lu1 131.25(15)
C33 N3 Lu1 113.77(12)
N1 C1 C6 125.13(19)
N1 C1 C2 118.66(19)
C6 C1 C2 116.2(2)
C3 C2 C1 122.3(2)
C3 C2 H2 118.9
C1 C2 H2 118.9
C2 C3 C4 120.7(2)
C2 C3 H3 119.6
C4 C3 H3 119.6
C5 C4 C3 118.3(2)
C5 C4 H4 120.9
C3 C4 H4 120.9
C4 C5 C6 121.5(2)
C4 C5 H5 119.2
C6 C5 H5 119.2
C5 C6 C1 121.0(2)
C5 C6 H6 119.5
C1 C6 H6 119.5
N1 C7 P1 106.21(14)
N1 C7 H7A 110.5
P1 C7 H7A 110.5
N1 C7 H7B 110.5
P1 C7 H7B 110.5
H7A C7 H7B 108.7
C9 C8 C10 110.7(2)
C9 C8 P1 109.70(16)
C10 C8 P1 110.42(18)
C9 C8 H8 108.7
C10 C8 H8 108.7
P1 C8 H8 108.7
C8 C9 H9A 109.5
C8 C9 H9B 109.5
H9A C9 H9B 109.5
C8 C9 H9C 109.5
H9A C9 H9C 109.5
H9B C9 H9C 109.5
C8 C10 H10A 109.5
C8 C10 H10B 109.5
H10A C10 H10B 109.5
C8 C10 H10C 109.5
H10A C10 H10C 109.5
H10B C10 H10C 109.5
C12 C11 C13 111.8(2)
C12 C11 P1 109.35(16)
C13 C11 P1 114.41(18)
C12 C11 H11 107.0
C13 C11 H11 107.0
P1 C11 H11 107.0
C11 C12 H12A 109.5
C11 C12 H12B 109.5
H12A C12 H12B 109.5
C11 C12 H12C 109.5
H12A C12 H12C 109.5
H12B C12 H12C 109.5
C11 C13 H13A 109.5
C11 C13 H13B 109.5
H13A C13 H13B 109.5
C11 C13 H13C 109.5
H13A C13 H13C 109.5
H13B C13 H13C 109.5
N2 C14 C19 124.9(2)
N2 C14 C15 118.9(2)
C19 C14 C15 116.2(2)
C16 C15 C14 121.8(2)
C16 C15 H15 119.1
C14 C15 H15 119.1
C15 C16 C17 120.9(2)
C15 C16 H16 119.6
C17 C16 H16 119.6
C18 C17 C16 118.3(2)
C18 C17 H17 120.9
C16 C17 H17 120.9
C17 C18 C19 121.3(2)
C17 C18 H18 119.4
C19 C18 H18 119.4
C18 C19 C14 121.4(2)
C18 C19 H19 119.3
C14 C19 H19 119.3
N2 C20 P2 107.38(15)
N2 C20 H20A 110.2
P2 C20 H20A 110.2
N2 C20 H20B 110.2
P2 C20 H20B 110.2
H20A C20 H20B 108.5
C22 C21 C23 112.5(2)
C22 C21 P2 112.67(18)
C23 C21 P2 113.68(17)
C22 C21 H21 105.7
C23 C21 H21 105.7
P2 C21 H21 105.7
C21 C22 H22A 109.5
C21 C22 H22B 109.5
H22A C22 H22B 109.5
C21 C22 H22C 109.5
H22A C22 H22C 109.5
H22B C22 H22C 109.5
C21 C23 H23A 109.5
C21 C23 H23B 109.5
H23A C23 H23B 109.5
C21 C23 H23C 109.5
H23A C23 H23C 109.5
H23B C23 H23C 109.5
C25 C24 C26 110.80(19)
C25 C24 P2 112.02(15)
C26 C24 P2 109.49(15)
C25 C24 H24 108.1
C26 C24 H24 108.1
P2 C24 H24 108.1
C24 C25 H25A 109.5
C24 C25 H25B 109.5
H25A C25 H25B 109.5
C24 C25 H25C 109.5
H25A C25 H25C 109.5
H25B C25 H25C 109.5
C24 C26 H26A 109.5
C24 C26 H26B 109.5
H26A C26 H26B 109.5
C24 C26 H26C 109.5
H26A C26 H26C 109.5
H26B C26 H26C 109.5
N3 C27 C28 119.16(19)
N3 C27 C32 124.5(2)
C28 C27 C32 116.27(19)
C29 C28 C27 122.1(2)
C29 C28 H28 118.9
C27 C28 H28 118.9
C28 C29 C30 120.8(2)
C28 C29 H29 119.6
C30 C29 H29 119.6
C31 C30 C29 118.4(2)
C31 C30 H30 120.8
C29 C30 H30 120.8
C30 C31 C32 121.6(2)
C30 C31 H31 119.2
C32 C31 H31 119.2
C31 C32 C27 120.8(2)
C31 C32 H32 119.6
C27 C32 H32 119.6
N3 C33 P3 108.00(14)
N3 C33 H33A 110.1
P3 C33 H33A 110.1
N3 C33 H33B 110.1
P3 C33 H33B 110.1
H33A C33 H33B 108.4
C35 C34 C36 112.5(2)
C35 C34 P3 112.15(16)
C36 C34 P3 114.20(16)
C35 C34 H34 105.7
C36 C34 H34 105.7
P3 C34 H34 105.7
C34 C35 H35A 109.5
C34 C35 H35B 109.5
H35A C35 H35B 109.5
C34 C35 H35C 109.5
H35A C35 H35C 109.5
H35B C35 H35C 109.5
C34 C36 H36A 109.5
C34 C36 H36B 109.5
H36A C36 H36B 109.5
C34 C36 H36C 109.5
H36A C36 H36C 109.5
H36B C36 H36C 109.5
C39 C37 C38 110.6(2)
C39 C37 P3 108.59(16)
C38 C37 P3 114.11(16)
C39 C37 H37 107.8
C38 C37 H37 107.8
P3 C37 H37 107.8
C37 C38 H38A 109.5
C37 C38 H38B 109.5
H38A C38 H38B 109.5
C37 C38 H38C 109.5
H38A C38 H38C 109.5
H38B C38 H38C 109.5
C37 C39 H39A 109.5
C37 C39 H39B 109.5
H39A C39 H39B 109.5
C37 C39 H39C 109.5
H39A C39 H39C 109.5
H39B C39 H39C 109.5

loop_
_geom_bond_atom_site_label_1
_geom_bond_atom_site_label_2
_geom_bond_distance
Lu1 N1 2.2207(17)
Lu1 N2 2.2233(19)
Lu1 N3 2.2251(17)
Lu1 P2 2.8873(6)
Lu1 P3 2.9398(6)
Lu1 P1 2.9536(6)
P1 C8 1.845(2)
P1 C11 1.854(2)
P1 C7 1.856(2)
P2 C21 1.846(2)
P2 C24 1.851(2)
P2 C20 1.852(2)
P3 C34 1.849(2)
P3 C33 1.853(2)
P3 C37 1.858(2)
N1 C1 1.397(3)
N1 C7 1.466(3)
N2 C14 1.388(3)
N2 C20 1.464(3)
N3 C27 1.391(3)
N3 C33 1.457(3)
C1 C6 1.406(3)
C1 C2 1.406(3)
C2 C3 1.377(3)
C2 H2 0.9500
C3 C4 1.388(3)
C3 H3 0.9500
C4 C5 1.378(3)
C4 H4 0.9500
C5 C6 1.392(3)
C5 H5 0.9500
C6 H6 0.9500
C7 H7A 0.9900
C7 H7B 0.9900
C8 C9 1.529(4)
C8 C10 1.531(3)
C8 H8 1.0000
C9 H9A 0.9800
C9 H9B 0.9800
C9 H9C 0.9800
C10 H10A 0.9800
C10 H10B 0.9800
C10 H10C 0.9800
C11 C12 1.527(3)
C11 C13 1.536(3)
C11 H11 1.0000
C12 H12A 0.9800
C12 H12B 0.9800
C12 H12C 0.9800
C13 H13A 0.9800
C13 H13B 0.9800
C13 H13C 0.9800
C14 C19 1.404(3)
C14 C15 1.415(3)
C15 C16 1.372(3)
C15 H15 0.9500
C16 C17 1.398(4)
C16 H16 0.9500
C17 C18 1.376(3)
C17 H17 0.9500
C18 C19 1.390(3)
C18 H18 0.9500
C19 H19 0.9500
C20 H20A 0.9900
C20 H20B 0.9900
C21 C22 1.527(4)
C21 C23 1.531(4)
C21 H21 1.0000
C22 H22A 0.9800
C22 H22B 0.9800
C22 H22C 0.9800
C23 H23A 0.9800
C23 H23B 0.9800
C23 H23C 0.9800
C24 C25 1.528(3)
C24 C26 1.531(3)
C24 H24 1.0000
C25 H25A 0.9800
C25 H25B 0.9800
C25 H25C 0.9800
C26 H26A 0.9800
C26 H26B 0.9800
C26 H26C 0.9800
C27 C28 1.404(3)
C27 C32 1.410(3)
C28 C29 1.377(3)
C28 H28 0.9500
C29 C30 1.385(3)
C29 H29 0.9500
C30 C31 1.377(3)
C30 H30 0.9500
C31 C32 1.390(3)
C31 H31 0.9500
C32 H32 0.9500
C33 H33A 0.9900
C33 H33B 0.9900
C34 C35 1.528(3)
C34 C36 1.533(3)
C34 H34 1.0000
C35 H35A 0.9800
C35 H35B 0.9800
C35 H35C 0.9800
C36 H36A 0.9800
C36 H36B 0.9800
C36 H36C 0.9800
C37 C39 1.525(3)
C37 C38 1.530(3)
C37 H37 1.0000
C38 H38A 0.9800
C38 H38B 0.9800
C38 H38C 0.9800
C39 H39A 0.9800
C39 H39B 0.9800
C39 H39C 0.9800

loop_
_geom_torsion_atom_site_label_1
_geom_torsion_atom_site_label_2
_geom_torsion_atom_site_label_3
_geom_torsion_atom_site_label_4
_geom_torsion
C7 N1 C1 C6 0.1(3)
Lu1 N1 C1 C6 -176.46(17)
C7 N1 C1 C2 -179.2(2)
Lu1 N1 C1 C2 4.3(3)
N1 C1 C2 C3 179.5(2)
C6 C1 C2 C3 0.2(4)
C1 C2 C3 C4 -0.1(4)
C2 C3 C4 C5 -0.2(4)
C3 C4 C5 C6 0.4(4)
C4 C5 C6 C1 -0.3(4)
N1 C1 C6 C5 -179.3(2)
C2 C1 C6 C5 0.0(3)
C1 N1 C7 P1 173.20(16)
Lu1 N1 C7 P1 -9.75(19)
C8 P1 C7 N1 136.71(16)
C11 P1 C7 N1 -114.67(16)
Lu1 P1 C7 N1 6.77(13)
C11 P1 C8 C9 -177.37(18)
C7 P1 C8 C9 -68.93(19)
Lu1 P1 C8 C9 18.3(2)
C11 P1 C8 C10 60.38(19)
C7 P1 C8 C10 168.83(17)
Lu1 P1 C8 C10 -103.96(17)
C8 P1 C11 C12 171.41(17)
C7 P1 C11 C12 61.47(19)
Lu1 P1 C11 C12 -22.6(2)
C8 P1 C11 C13 45.2(2)
C7 P1 C11 C13 -64.75(19)
Lu1 P1 C11 C13 -148.79(15)
C20 N2 C14 C19 -4.7(3)
Lu1 N2 C14 C19 162.81(17)
C20 N2 C14 C15 177.8(2)
Lu1 N2 C14 C15 -14.6(3)
N2 C14 C15 C16 173.4(2)
C19 C14 C15 C16 -4.2(3)
C14 C15 C16 C17 1.3(4)
C15 C16 C17 C18 1.8(4)
C16 C17 C18 C19 -1.7(4)
C17 C18 C19 C14 -1.4(4)
N2 C14 C19 C18 -173.2(2)
C15 C14 C19 C18 4.3(3)
C14 N2 C20 P2 175.41(15)
Lu1 N2 C20 P2 5.42(18)
C21 P2 C20 N2 122.70(16)
C24 P2 C20 N2 -126.80(15)
Lu1 P2 C20 N2 -3.93(13)
C24 P2 C21 C22 88.3(2)
C20 P2 C21 C22 -164.23(18)
Lu1 P2 C21 C22 -79.6(2)
C24 P2 C21 C23 -41.3(2)
C20 P2 C21 C23 66.3(2)
Lu1 P2 C21 C23 150.92(16)
C21 P2 C24 C25 -59.14(19)
C20 P2 C24 C25 -166.55(16)
Lu1 P2 C24 C25 109.25(15)
C21 P2 C24 C26 177.53(17)
C20 P2 C24 C26 70.12(18)
Lu1 P2 C24 C26 -14.1(2)
C33 N3 C27 C28 178.16(19)
Lu1 N3 C27 C28 -12.2(3)
C33 N3 C27 C32 -5.1(3)
Lu1 N3 C27 C32 164.55(16)
N3 C27 C28 C29 173.0(2)
C32 C27 C28 C29 -4.0(3)
C27 C28 C29 C30 1.9(4)
C28 C29 C30 C31 1.0(4)
C29 C30 C31 C32 -1.5(4)
C30 C31 C32 C27 -0.8(4)
N3 C27 C32 C31 -173.4(2)
C28 C27 C32 C31 3.5(3)
C27 N3 C33 P3 172.63(15)
Lu1 N3 C33 P3 1.14(18)
C34 P3 C33 N3 126.32(15)
C37 P3 C33 N3 -123.41(15)
Lu1 P3 C33 N3 -0.81(13)
C33 P3 C34 C35 -161.82(17)
C37 P3 C34 C35 93.06(18)
Lu1 P3 C34 C35 -78.54(18)
C33 P3 C34 C36 68.71(18)
C37 P3 C34 C36 -36.42(19)
Lu1 P3 C34 C36 151.98(13)
C34 P3 C37 C39 176.35(15)
C33 P3 C37 C39 70.15(17)
Lu1 P3 C37 C39 -11.56(19)
C34 P3 C37 C38 -59.73(19)
C33 P3 C37 C38 -165.94(18)
Lu1 P3 C37 C38 112.35(16)
